data_4126447
loop_
_publ_author_name
'Garc\'ia-Morales, Cristina'
'Ranieri, Beatrice'
'Escofet, Imma'
'L\'opez-Suarez, Laura'
'Obradors, Carla'
'Konovalov, Andrey I.'
'Echavarren, Antonio M.'

_publ_section_title
;
 Enantioselective Synthesis of Cyclobutenes by Intermolecular [2+2]
 Cycloaddition with Non-C2 Symmetric Digold Catalysts.
;
_journal_name_full 'Journal of the American Chemical Society'
_journal_paper_doi 10.1021/jacs.7b07651
_journal_year 2017
_chemical_absolute_configuration ad
_chemical_formula_sum 'C64 H80 Au4 Cl4 Fe2 P4'
_chemical_formula_weight 2014.52
_chemical_name_systematic
;
 ?
;
_space_group_IT_number 19
_space_group_name_Hall 'P 2ac 2ab'
_symmetry_cell_setting orthorhombic
_symmetry_space_group_name_Hall 'P 2ac 2ab'
_symmetry_space_group_name_H-M 'P 21 21 21'
_atom_sites_solution_hydrogens geom
_audit_creation_method SHELXL-2014
_cell_angle_alpha 90
_cell_angle_beta 90
_cell_angle_gamma 90
_cell_formula_units_Z 2
_cell_length_a 8.6631(2)
_cell_length_b 11.5159(3)
_cell_length_c 33.5456(9)
_cell_measurement_reflns_used 9801
_cell_measurement_temperature 100(2)
_cell_measurement_theta_max 34.78
_cell_measurement_theta_min 2.43
_cell_volume 3346.62(15)
_computing_cell_refinement 'Bruker APEX2 v2014.9-0'
_computing_data_collection 'Bruker APEX2 v2014.9-0'
_computing_data_reduction 'Bruker SAINT V7.60A'
_computing_molecular_graphics 'Bruker SHELXTL'
_computing_publication_material 'Bruker SHELXTL'
_computing_structure_refinement 'SHELXL-2014 (Sheldrick, 2014)'
_computing_structure_solution Sir2011
_diffrn_ambient_temperature 100(2)
_diffrn_detector_area_resol_mean 512
_diffrn_detector_type '4K CCD area detector APEX II'
_diffrn_measured_fraction_theta_full 0.997
_diffrn_measured_fraction_theta_max 0.924
_diffrn_measurement_device_type 'APEX DUO Kappa 4-axis goniometer'
_diffrn_measurement_method
;
 Fullsphere data collection, phi and omega scans
;
_diffrn_measurement_specimen_support 'magnetic support with MicroMount'
_diffrn_radiation_monochromator 'Quazar MX Multilayer Optics'
_diffrn_radiation_type MoK\a
_diffrn_radiation_wavelength 0.71073
_diffrn_reflns_av_R_equivalents 0.0225
_diffrn_reflns_av_unetI/netI 0.0334
_diffrn_reflns_Laue_measured_fraction_full 0.997
_diffrn_reflns_Laue_measured_fraction_max 0.924
_diffrn_reflns_limit_h_max 7
_diffrn_reflns_limit_h_min -12
_diffrn_reflns_limit_k_max 18
_diffrn_reflns_limit_k_min -15
_diffrn_reflns_limit_l_max 53
_diffrn_reflns_limit_l_min -36
_diffrn_reflns_number 28510
_diffrn_reflns_point_group_measured_fraction_full 0.992
_diffrn_reflns_point_group_measured_fraction_max 0.884
_diffrn_reflns_theta_full 25.242
_diffrn_reflns_theta_max 35.010
_diffrn_reflns_theta_min 1.214
_diffrn_source 'Microfocus source E025 IuS'
_diffrn_source_current 0.6
_diffrn_source_power 50
_diffrn_source_size '0.2 mm x 0.2 mm fine focus'
_diffrn_source_type 'Bruker APEX DUO'
_exptl_absorpt_coefficient_mu 9.449
_exptl_absorpt_correction_T_max 0.452
_exptl_absorpt_correction_T_min 0.359
_exptl_absorpt_correction_type multi-scan
_exptl_absorpt_process_details
; 
 SADABS Version 2008/1 Bruker-Nonius
 Blessing, Acta Cryst. (1995) A51 33-38
;
_exptl_crystal_colour yellow
_exptl_crystal_density_diffrn 1.999
_exptl_crystal_description block
_exptl_crystal_F_000 1920
_exptl_crystal_size_max 0.20
_exptl_crystal_size_mid 0.20
_exptl_crystal_size_min 0.10
_refine_diff_density_max 1.916
_refine_diff_density_min -1.234
_refine_diff_density_rms 0.176
_refine_ls_abs_structure_details
;
 Flack x determined using 5077 quotients [(I+)-(I-)]/[(I+)+(I-)]
 (Parsons, Flack and Wagner, Acta Cryst. B69 (2013) 249-259).
;
_refine_ls_abs_structure_Flack -0.010(3)
_refine_ls_extinction_method none
_refine_ls_goodness_of_fit_ref 1.084
_refine_ls_hydrogen_treatment constr
_refine_ls_matrix_type full
_refine_ls_number_parameters 359
_refine_ls_number_reflns 13019
_refine_ls_number_restraints 0
_refine_ls_restrained_S_all 1.084
_refine_ls_R_factor_all 0.0260
_refine_ls_R_factor_gt 0.0237
_refine_ls_shift/su_max 0.002
_refine_ls_shift/su_mean 0.000
_refine_ls_structure_factor_coef Fsqd
_refine_ls_weighting_details 'w=1/[\s^2^(Fo^2^)+(0.0205P)^2^+3.9347P] where P=(Fo^2^+2Fc^2^)/3'
_refine_ls_weighting_scheme calc
_refine_ls_wR_factor_gt 0.0476
_refine_ls_wR_factor_ref 0.0536
_reflns_Friedel_coverage 0.734
_reflns_Friedel_fraction_full 0.985
_reflns_Friedel_fraction_max 0.836
_reflns_number_gt 12443
_reflns_number_total 13019
_reflns_threshold_expression 'I > 2\s(I)'
_cod_data_source_file ja7b07651_si_002.cif
_cod_data_source_block mo_CG341c_0m
_cod_depositor_comments
;
The following automatic conversions were performed:

'_symmetry_cell_setting' value 'Orthorhombic' changed to
'orthorhombic' according to
/home/data/users/saulius/crontab/automatic-downloads/rss-feeds/ACS/lib/dictionaries/cif_core.dic
dictionary named 'cif_core.dic' version 2.4.2 from 2011-04-26.

'_exptl_absorpt_correction_type' value 'Multi-scan' changed to
'multi-scan' according to
/home/data/users/saulius/crontab/automatic-downloads/rss-feeds/ACS/lib/dictionaries/cif_core.dic
dictionary named 'cif_core.dic' version 2.4.2 from 2011-04-26.

Automatic conversion script
Id: cif_fix_values 4973 2017-02-22 13:04:09Z antanas 
;
_cod_original_sg_symbol_H-M P2(1)2(1)2(1)
_cod_database_code 4126447
_shelx_space_group_comment
;
The symmetry employed for this shelxl refinement is uniquely defined
by the following loop, which should always be used as a source of
symmetry information in preference to the above space-group names.
They are only intended as comments.
;
_shelx_estimated_absorpt_t_min 0.254
_shelx_estimated_absorpt_t_max 0.452
_shelxl_version_number 2014-3

loop_
_space_group_symop_operation_xyz
'x, y, z'
'-x+1/2, -y, z+1/2'
'-x, y+1/2, -z+1/2'
'x+1/2, -y+1/2, -z'

loop_
_atom_site_label
_atom_site_type_symbol
_atom_site_fract_x
_atom_site_fract_y
_atom_site_fract_z
_atom_site_U_iso_or_equiv
_atom_site_adp_type
_atom_site_occupancy
_atom_site_site_symmetry_order
_atom_site_calc_flag
_atom_site_refinement_flags_posn
_atom_site_refinement_flags_adp
Au1 Au 0.66825(2) 0.42560(2) 0.38567(2) 0.01201(4) Uani 1 1 d . .
Au2 Au 0.23570(2) 0.75427(2) 0.31747(2) 0.01049(3) Uani 1 1 d . .
C1 C 0.3340(6) 0.5582(4) 0.40818(11) 0.0112(7) Uani 1 1 d . .
C2 C 0.2199(6) 0.5832(4) 0.43827(12) 0.0155(8) Uani 1 1 d . .
H2 H 0.2404 0.6192 0.4649 0.019 Uiso 1 1 calc R U
C3 C 0.0733(6) 0.5477(4) 0.42367(14) 0.0168(9) Uani 1 1 d . .
H3 H -0.0270 0.5540 0.4383 0.020 Uiso 1 1 calc R U
C4 C 0.0945(6) 0.4998(4) 0.38508(14) 0.0147(8) Uani 1 1 d . .
H4 H 0.0110 0.4659 0.3681 0.018 Uiso 1 1 calc R U
C5 C 0.2533(6) 0.5057(4) 0.37461(11) 0.0105(8) Uani 1 1 d . .
C6 C 0.3401(7) 0.2544(5) 0.42530(16) 0.0272(11) Uani 1 1 d . .
H6 H 0.4272 0.2335 0.4071 0.033 Uiso 1 1 calc R U
C7 C 0.3538(8) 0.3080(5) 0.46298(18) 0.0301(14) Uani 1 1 d . .
H7 H 0.4524 0.3313 0.4763 0.036 Uiso 1 1 calc R U
C8 C 0.2019(9) 0.3220(5) 0.47892(16) 0.0342(16) Uani 1 1 d . .
H8 H 0.1745 0.3562 0.5054 0.041 Uiso 1 1 calc R U
C9 C 0.0985(7) 0.2776(5) 0.45040(18) 0.0293(13) Uani 1 1 d . .
H9 H -0.0164 0.2754 0.4531 0.035 Uiso 1 1 calc R U
C10 C 0.1823(8) 0.2359(5) 0.41771(16) 0.0272(12) Uani 1 1 d . .
H10 H 0.1378 0.1993 0.3933 0.033 Uiso 1 1 calc R U
C11 C 0.5955(6) 0.7164(4) 0.39570(12) 0.0125(8) Uani 1 1 d . .
C12 C 0.7489(5) 0.7332(4) 0.38400(14) 0.0177(8) Uani 1 1 d . .
H12 H 0.8178 0.6691 0.3826 0.021 Uiso 1 1 calc R U
C13 C 0.8004(6) 0.8446(5) 0.37437(15) 0.0229(11) Uani 1 1 d . .
H13 H 0.9048 0.8567 0.3667 0.027 Uiso 1 1 calc R U
C14 C 0.6989(7) 0.9377(5) 0.37596(15) 0.0249(12) Uani 1 1 d . .
H14 H 0.7340 1.0136 0.3697 0.030 Uiso 1 1 calc R U
C15 C 0.5470(7) 0.9199(5) 0.38668(18) 0.0255(10) Uani 1 1 d . .
H15 H 0.4778 0.9838 0.3875 0.031 Uiso 1 1 calc R U
C16 C 0.4940(6) 0.8091(5) 0.39636(15) 0.0178(9) Uani 1 1 d . .
H16 H 0.3889 0.7974 0.4034 0.021 Uiso 1 1 calc R U
C17 C 0.5771(5) 0.5835(4) 0.46661(12) 0.0138(8) Uani 1 1 d . .
C18 C 0.5105(7) 0.6706(5) 0.48997(15) 0.0198(10) Uani 1 1 d . .
H18 H 0.4486 0.7290 0.4779 0.024 Uiso 1 1 calc R U
C19 C 0.5352(8) 0.6715(6) 0.53075(16) 0.0287(13) Uani 1 1 d . .
H19 H 0.4861 0.7288 0.5467 0.034 Uiso 1 1 calc R U
C20 C 0.6293(8) 0.5908(6) 0.54846(15) 0.0326(15) Uani 1 1 d . .
H20 H 0.6438 0.5918 0.5765 0.039 Uiso 1 1 calc R U
C21 C 0.7034(7) 0.5077(5) 0.52541(15) 0.0273(13) Uani 1 1 d . .
H21 H 0.7734 0.4547 0.5374 0.033 Uiso 1 1 calc R U
C22 C 0.6750(7) 0.5024(4) 0.48468(14) 0.0196(9) Uani 1 1 d . .
H22 H 0.7222 0.4435 0.4690 0.024 Uiso 1 1 calc R U
C23 C 0.3216(6) 0.4682(4) 0.33510(11) 0.0104(7) Uani 1 1 d . .
H23 H 0.4358 0.4717 0.3392 0.012 Uiso 1 1 calc R U
C24 C 0.2882(6) 0.3407(4) 0.32518(13) 0.0147(9) Uani 1 1 d . .
H24A H 0.3483 0.2905 0.3429 0.022 Uiso 1 1 calc R U
H24B H 0.3171 0.3251 0.2974 0.022 Uiso 1 1 calc R U
H24C H 0.1779 0.3250 0.3288 0.022 Uiso 1 1 calc R U
C25 C 0.4686(5) 0.5749(4) 0.26503(11) 0.0107(7) Uani 1 1 d . .
C26 C 0.5861(6) 0.6447(4) 0.28988(13) 0.0143(8) Uani 1 1 d . .
H26A H 0.6024 0.6060 0.3156 0.021 Uiso 1 1 calc R U
H26B H 0.5462 0.7232 0.2944 0.021 Uiso 1 1 calc R U
H26C H 0.6842 0.6493 0.2754 0.021 Uiso 1 1 calc R U
C27 C 0.5354(6) 0.4526(4) 0.25822(14) 0.0141(9) Uani 1 1 d . .
H27A H 0.4600 0.4051 0.2438 0.021 Uiso 1 1 calc R U
H27B H 0.5584 0.4165 0.2840 0.021 Uiso 1 1 calc R U
H27C H 0.6305 0.4584 0.2425 0.021 Uiso 1 1 calc R U
C28 C 0.4484(6) 0.6342(4) 0.22448(13) 0.0179(9) Uani 1 1 d . .
H28A H 0.5498 0.6467 0.2123 0.027 Uiso 1 1 calc R U
H28B H 0.3967 0.7092 0.2282 0.027 Uiso 1 1 calc R U
H28C H 0.3856 0.5848 0.2071 0.027 Uiso 1 1 calc R U
C29 C 0.1155(6) 0.5279(4) 0.26119(13) 0.0134(8) Uani 1 1 d . .
C30 C 0.1479(6) 0.4252(5) 0.23341(13) 0.0170(9) Uani 1 1 d . .
H30A H 0.1816 0.3582 0.2492 0.025 Uiso 1 1 calc R U
H30B H 0.2292 0.4464 0.2145 0.025 Uiso 1 1 calc R U
H30C H 0.0536 0.4051 0.2188 0.025 Uiso 1 1 calc R U
C31 C 0.0644(7) 0.6329(5) 0.23569(15) 0.0202(10) Uani 1 1 d . .
H31A H -0.0243 0.6109 0.2192 0.030 Uiso 1 1 calc R U
H31B H 0.1498 0.6572 0.2184 0.030 Uiso 1 1 calc R U
H31C H 0.0354 0.6974 0.2532 0.030 Uiso 1 1 calc R U
C32 C -0.0223(6) 0.4975(5) 0.28843(15) 0.0190(10) Uani 1 1 d . .
H32A H -0.0410 0.5616 0.3070 0.029 Uiso 1 1 calc R U
H32B H 0.0011 0.4267 0.3035 0.029 Uiso 1 1 calc R U
H32C H -0.1146 0.4848 0.2721 0.029 Uiso 1 1 calc R U
Cl1 Cl 0.79186(15) 0.26861(11) 0.35929(4) 0.0211(2) Uani 1 1 d . .
Cl2 Cl 0.18902(14) 0.94178(10) 0.33852(3) 0.0152(2) Uani 1 1 d . .
Fe1 Fe 0.22263(8) 0.41009(6) 0.42588(2) 0.01351(12) Uani 1 1 d . .
P1 P 0.53977(13) 0.57360(11) 0.41344(3) 0.01078(19) Uani 1 1 d . .
P2 P 0.28194(13) 0.57492(10) 0.29361(3) 0.00944(18) Uani 1 1 d . .

loop_
_atom_site_aniso_label
_atom_site_aniso_U_11
_atom_site_aniso_U_22
_atom_site_aniso_U_33
_atom_site_aniso_U_23
_atom_site_aniso_U_13
_atom_site_aniso_U_12
Au1 0.00938(8) 0.01251(7) 0.01415(6) -0.00147(6) -0.00128(6) 0.00045(6)
Au2 0.01094(8) 0.00956(6) 0.01097(6) 0.00046(5) -0.00002(5) 0.00135(6)
C1 0.011(2) 0.0113(18) 0.0111(15) 0.0024(12) 0.0022(15) -0.0009(17)
C2 0.015(2) 0.018(2) 0.0130(16) -0.0011(15) 0.0019(15) 0.0003(19)
C3 0.013(2) 0.020(2) 0.017(2) 0.0023(16) 0.0045(16) -0.0001(18)
C4 0.012(2) 0.016(2) 0.0159(17) 0.0039(16) 0.0010(17) -0.0016(16)
C5 0.013(2) 0.0086(16) 0.0104(15) 0.0029(12) 0.0009(15) 0.0009(16)
C6 0.028(3) 0.019(2) 0.035(3) 0.015(2) 0.005(2) -0.001(3)
C7 0.030(3) 0.024(3) 0.036(3) 0.018(2) -0.015(3) -0.007(2)
C8 0.058(5) 0.028(3) 0.017(2) 0.0111(19) 0.004(2) -0.006(3)
C9 0.024(3) 0.027(3) 0.037(3) 0.017(2) 0.005(2) -0.007(2)
C10 0.035(3) 0.018(3) 0.029(2) 0.0077(19) -0.006(2) -0.002(2)
C11 0.013(2) 0.016(2) 0.0087(16) 0.0016(13) -0.0008(14) -0.0011(16)
C12 0.011(2) 0.023(2) 0.0193(18) 0.0027(17) -0.0010(17) -0.0026(19)
C13 0.014(3) 0.033(3) 0.021(2) 0.0084(19) -0.0013(17) -0.009(2)
C14 0.028(3) 0.020(2) 0.027(2) 0.0096(18) -0.0073(19) -0.009(2)
C15 0.025(3) 0.016(2) 0.035(3) 0.006(2) -0.008(2) 0.000(2)
C16 0.013(2) 0.016(2) 0.024(2) 0.0056(16) -0.0015(17) -0.0011(18)
C17 0.014(2) 0.016(2) 0.0114(16) 0.0014(15) -0.0019(14) -0.0031(18)
C18 0.024(3) 0.018(2) 0.017(2) -0.0028(17) -0.0006(18) -0.005(2)
C19 0.037(4) 0.030(3) 0.018(2) -0.008(2) 0.001(2) -0.013(3)
C20 0.045(4) 0.041(4) 0.0114(19) 0.002(2) -0.007(2) -0.025(3)
C21 0.032(3) 0.030(3) 0.019(2) 0.0131(19) -0.012(2) -0.012(2)
C22 0.021(3) 0.019(2) 0.020(2) 0.0040(16) -0.009(2) -0.004(2)
C23 0.011(2) 0.0102(17) 0.0097(15) 0.0016(12) -0.0011(15) 0.0009(16)
C24 0.019(3) 0.0104(18) 0.0149(18) 0.0016(13) -0.0009(15) -0.0006(16)
C25 0.010(2) 0.0111(18) 0.0110(15) -0.0008(14) -0.0004(13) -0.0033(16)
C26 0.010(2) 0.016(2) 0.0167(19) -0.0030(15) 0.0011(16) -0.0016(17)
C27 0.013(2) 0.012(2) 0.0177(19) -0.0014(14) 0.0026(16) 0.0017(16)
C28 0.022(3) 0.017(2) 0.0151(19) 0.0044(16) -0.0003(17) -0.0045(19)
C29 0.012(2) 0.014(2) 0.0144(18) 0.0031(14) -0.0018(15) -0.0012(17)
C30 0.017(2) 0.017(2) 0.0175(18) -0.0029(16) -0.0046(16) -0.002(2)
C31 0.019(3) 0.020(2) 0.021(2) 0.0041(18) -0.0068(19) 0.004(2)
C32 0.008(2) 0.027(3) 0.022(2) 0.0006(18) -0.0025(17) -0.0011(19)
Cl1 0.0197(6) 0.0158(5) 0.0279(5) -0.0074(4) 0.0016(4) 0.0030(4)
Cl2 0.0158(6) 0.0134(5) 0.0165(4) -0.0027(3) -0.0004(4) 0.0028(4)
Fe1 0.0119(3) 0.0152(3) 0.0134(2) 0.0053(2) 0.0007(2) -0.0017(3)
P1 0.0099(5) 0.0119(5) 0.0105(4) 0.0010(4) -0.0008(4) 0.0004(4)
P2 0.0097(5) 0.0082(4) 0.0105(4) 0.0005(3) -0.0010(3) 0.0007(4)

loop_
_atom_type_symbol
_atom_type_description
_atom_type_scat_dispersion_real
_atom_type_scat_dispersion_imag
_atom_type_scat_source
C C 0.0033 0.0016 'International Tables Vol C Tables 4.2.6.8 and 6.1.1.4'
H H 0.0000 0.0000 'International Tables Vol C Tables 4.2.6.8 and 6.1.1.4'
P P 0.1023 0.0942 'International Tables Vol C Tables 4.2.6.8 and 6.1.1.4'
Cl Cl 0.1484 0.1585 'International Tables Vol C Tables 4.2.6.8 and 6.1.1.4'
Fe Fe 0.3463 0.8444 'International Tables Vol C Tables 4.2.6.8 and 6.1.1.4'
Au Au -2.0133 8.8022 'International Tables Vol C Tables 4.2.6.8 and 6.1.1.4'

loop_
_geom_angle_atom_site_label_1
_geom_angle_atom_site_label_2
_geom_angle_atom_site_label_3
_geom_angle
P1 Au1 Cl1 177.11(5)
P2 Au2 Cl2 176.97(4)
C2 C1 C5 107.1(4)
C2 C1 P1 126.2(3)
C5 C1 P1 126.3(3)
C2 C1 Fe1 68.9(3)
C5 C1 Fe1 69.6(2)
P1 C1 Fe1 121.4(2)
C3 C2 C1 108.3(4)
C3 C2 Fe1 70.0(3)
C1 C2 Fe1 69.7(3)
C3 C2 H2 125.9
C1 C2 H2 125.9
Fe1 C2 H2 125.9
C4 C3 C2 108.1(4)
C4 C3 Fe1 69.5(3)
C2 C3 Fe1 69.2(3)
C4 C3 H3 125.9
C2 C3 H3 125.9
Fe1 C3 H3 125.9
C3 C4 C5 109.4(4)
C3 C4 Fe1 69.9(3)
C5 C4 Fe1 70.4(2)
C3 C4 H4 125.3
C5 C4 H4 125.3
Fe1 C4 H4 125.3
C4 C5 C1 107.1(4)
C4 C5 C23 125.5(4)
C1 C5 C23 127.4(4)
C4 C5 Fe1 69.1(2)
C1 C5 Fe1 68.8(2)
C23 C5 Fe1 129.0(3)
C10 C6 C7 108.1(5)
C10 C6 Fe1 69.7(4)
C7 C6 Fe1 69.7(4)
C10 C6 H6 126.0
C7 C6 H6 126.0
Fe1 C6 H6 126.0
C6 C7 C8 107.8(5)
C6 C7 Fe1 70.2(3)
C8 C7 Fe1 69.7(3)
C6 C7 H7 126.1
C8 C7 H7 126.1
Fe1 C7 H7 126.1
C9 C8 C7 106.9(5)
C9 C8 Fe1 69.3(3)
C7 C8 Fe1 69.6(3)
C9 C8 H8 126.6
C7 C8 H8 126.6
Fe1 C8 H8 126.6
C10 C9 C8 109.1(6)
C10 C9 Fe1 70.6(3)
C8 C9 Fe1 70.5(3)
C10 C9 H9 125.4
C8 C9 H9 125.4
Fe1 C9 H9 125.4
C9 C10 C6 108.1(5)
C9 C10 Fe1 69.5(3)
C6 C10 Fe1 70.3(4)
C9 C10 H10 126.0
C6 C10 H10 126.0
Fe1 C10 H10 126.0
C16 C11 C12 120.1(4)
C16 C11 P1 121.7(4)
C12 C11 P1 118.0(4)
C13 C12 C11 119.7(5)
C13 C12 H12 120.1
C11 C12 H12 120.1
C14 C13 C12 119.9(5)
C14 C13 H13 120.1
C12 C13 H13 120.1
C15 C14 C13 120.0(5)
C15 C14 H14 120.0
C13 C14 H14 120.0
C14 C15 C16 120.7(5)
C14 C15 H15 119.6
C16 C15 H15 119.6
C11 C16 C15 119.6(5)
C11 C16 H16 120.2
C15 C16 H16 120.2
C18 C17 C22 119.1(4)
C18 C17 P1 121.5(4)
C22 C17 P1 119.4(4)
C19 C18 C17 119.7(5)
C19 C18 H18 120.2
C17 C18 H18 120.2
C20 C19 C18 121.0(6)
C20 C19 H19 119.5
C18 C19 H19 119.5
C19 C20 C21 120.1(5)
C19 C20 H20 120.0
C21 C20 H20 120.0
C20 C21 C22 119.7(5)
C20 C21 H21 120.1
C22 C21 H21 120.1
C21 C22 C17 120.3(5)
C21 C22 H22 119.9
C17 C22 H22 119.9
C5 C23 C24 112.9(4)
C5 C23 P2 112.9(3)
C24 C23 P2 115.4(3)
C5 C23 H23 104.8
C24 C23 H23 104.8
P2 C23 H23 104.8
C23 C24 H24A 109.5
C23 C24 H24B 109.5
H24A C24 H24B 109.5
C23 C24 H24C 109.5
H24A C24 H24C 109.5
H24B C24 H24C 109.5
C28 C25 C27 108.6(4)
C28 C25 C26 108.8(4)
C27 C25 C26 108.0(4)
C28 C25 P2 110.7(3)
C27 C25 P2 113.6(3)
C26 C25 P2 106.9(3)
C25 C26 H26A 109.5
C25 C26 H26B 109.5
H26A C26 H26B 109.5
C25 C26 H26C 109.5
H26A C26 H26C 109.5
H26B C26 H26C 109.5
C25 C27 H27A 109.5
C25 C27 H27B 109.5
H27A C27 H27B 109.5
C25 C27 H27C 109.5
H27A C27 H27C 109.5
H27B C27 H27C 109.5
C25 C28 H28A 109.5
C25 C28 H28B 109.5
H28A C28 H28B 109.5
C25 C28 H28C 109.5
H28A C28 H28C 109.5
H28B C28 H28C 109.5
C30 C29 C32 109.0(4)
C30 C29 C31 108.7(4)
C32 C29 C31 106.5(4)
C30 C29 P2 115.6(3)
C32 C29 P2 108.4(3)
C31 C29 P2 108.3(3)
C29 C30 H30A 109.5
C29 C30 H30B 109.5
H30A C30 H30B 109.5
C29 C30 H30C 109.5
H30A C30 H30C 109.5
H30B C30 H30C 109.5
C29 C31 H31A 109.5
C29 C31 H31B 109.5
H31A C31 H31B 109.5
C29 C31 H31C 109.5
H31A C31 H31C 109.5
H31B C31 H31C 109.5
C29 C32 H32A 109.5
C29 C32 H32B 109.5
H32A C32 H32B 109.5
C29 C32 H32C 109.5
H32A C32 H32C 109.5
H32B C32 H32C 109.5
C2 Fe1 C9 130.1(2)
C2 Fe1 C4 68.63(19)
C9 Fe1 C4 111.2(2)
C2 Fe1 C1 41.35(17)
C9 Fe1 C1 171.3(2)
C4 Fe1 C1 68.95(19)
C2 Fe1 C3 40.7(2)
C9 Fe1 C3 105.1(2)
C4 Fe1 C3 40.61(19)
C1 Fe1 C3 69.06(19)
C2 Fe1 C7 116.3(2)
C9 Fe1 C7 67.6(3)
C4 Fe1 C7 174.7(2)
C1 Fe1 C7 113.0(2)
C3 Fe1 C7 144.5(2)
C2 Fe1 C10 168.8(2)
C9 Fe1 C10 40.0(2)
C4 Fe1 C10 108.2(2)
C1 Fe1 C10 148.7(2)
C3 Fe1 C10 130.1(2)
C7 Fe1 C10 67.4(2)
C2 Fe1 C8 107.8(2)
C9 Fe1 C8 40.2(3)
C4 Fe1 C8 141.4(3)
C1 Fe1 C8 134.7(2)
C3 Fe1 C8 111.0(2)
C7 Fe1 C8 40.7(3)
C10 Fe1 C8 67.6(2)
C2 Fe1 C5 69.44(17)
C9 Fe1 C5 143.6(2)
C4 Fe1 C5 40.55(18)
C1 Fe1 C5 41.57(17)
C3 Fe1 C5 68.74(18)
C7 Fe1 C5 137.8(2)
C10 Fe1 C5 115.61(19)
C8 Fe1 C5 176.2(2)
C2 Fe1 C6 149.2(2)
C9 Fe1 C6 67.2(2)
C4 Fe1 C6 134.6(2)
C1 Fe1 C6 119.3(2)
C3 Fe1 C6 170.0(2)
C7 Fe1 C6 40.1(2)
C10 Fe1 C6 40.0(3)
C8 Fe1 C6 67.8(2)
C5 Fe1 C6 113.17(19)
C1 P1 C11 108.7(2)
C1 P1 C17 106.2(2)
C11 P1 C17 102.6(2)
C1 P1 Au1 112.11(15)
C11 P1 Au1 114.91(16)
C17 P1 Au1 111.58(17)
C25 P2 C29 111.3(2)
C25 P2 C23 102.7(2)
C29 P2 C23 112.2(2)
C25 P2 Au2 109.56(15)
C29 P2 Au2 109.42(16)
C23 P2 Au2 111.55(13)

loop_
_geom_bond_atom_site_label_1
_geom_bond_atom_site_label_2
_geom_bond_distance
Au1 P1 2.2386(12)
Au1 Cl1 2.2800(12)
Au2 P2 2.2509(12)
Au2 Cl2 2.3076(11)
C1 C2 1.442(6)
C1 C5 1.457(6)
C1 P1 1.800(5)
C1 Fe1 2.048(4)
C2 C3 1.422(7)
C2 Fe1 2.037(5)
C2 H2 1.0000
C3 C4 1.419(7)
C3 Fe1 2.047(5)
C3 H3 1.0000
C4 C5 1.421(7)
C4 Fe1 2.042(5)
C4 H4 1.0000
C5 C23 1.514(6)
C5 Fe1 2.059(4)
C6 C10 1.406(9)
C6 C7 1.412(9)
C6 Fe1 2.062(6)
C6 H6 1.0000
C7 C8 1.430(10)
C7 Fe1 2.055(5)
C7 H7 1.0000
C8 C9 1.407(9)
C8 Fe1 2.056(5)
C8 H8 1.0000
C9 C10 1.400(9)
C9 Fe1 2.040(5)
C9 H9 1.0000
C10 Fe1 2.054(6)
C10 H10 1.0000
C11 C16 1.384(7)
C11 C12 1.400(7)
C11 P1 1.814(5)
C12 C13 1.396(7)
C12 H12 0.9500
C13 C14 1.388(9)
C13 H13 0.9500
C14 C15 1.379(8)
C14 H14 0.9500
C15 C16 1.394(7)
C15 H15 0.9500
C16 H16 0.9500
C17 C18 1.398(7)
C17 C22 1.399(7)
C17 P1 1.816(4)
C18 C19 1.385(7)
C18 H18 0.9500
C19 C20 1.372(10)
C19 H19 0.9500
C20 C21 1.388(10)
C20 H20 0.9500
C21 C22 1.390(7)
C21 H21 0.9500
C22 H22 0.9500
C23 C24 1.534(6)
C23 P2 1.888(4)
C23 H23 1.0000
C24 H24A 0.9800
C24 H24B 0.9800
C24 H24C 0.9800
C25 C28 1.532(6)
C25 C27 1.539(7)
C25 C26 1.542(6)
C25 P2 1.880(4)
C26 H26A 0.9800
C26 H26B 0.9800
C26 H26C 0.9800
C27 H27A 0.9800
C27 H27B 0.9800
C27 H27C 0.9800
C28 H28A 0.9800
C28 H28B 0.9800
C28 H28C 0.9800
C29 C30 1.532(7)
C29 C32 1.544(7)
C29 C31 1.546(7)
C29 P2 1.885(5)
C30 H30A 0.9800
C30 H30B 0.9800
C30 H30C 0.9800
C31 H31A 0.9800
C31 H31B 0.9800
C31 H31C 0.9800
C32 H32A 0.9800
C32 H32B 0.9800
C32 H32C 0.9800

loop_
_geom_torsion_atom_site_label_1
_geom_torsion_atom_site_label_2
_geom_torsion_atom_site_label_3
_geom_torsion_atom_site_label_4
_geom_torsion
C5 C1 C2 C3 -0.2(5)
P1 C1 C2 C3 -173.8(3)
Fe1 C1 C2 C3 -59.6(4)
C5 C1 C2 Fe1 59.4(3)
P1 C1 C2 Fe1 -114.2(3)
C1 C2 C3 C4 0.6(6)
Fe1 C2 C3 C4 -58.8(3)
C1 C2 C3 Fe1 59.4(3)
C2 C3 C4 C5 -0.8(6)
Fe1 C3 C4 C5 -59.4(3)
C2 C3 C4 Fe1 58.7(4)
C3 C4 C5 C1 0.6(5)
Fe1 C4 C5 C1 -58.5(3)
C3 C4 C5 C23 -177.1(4)
Fe1 C4 C5 C23 123.7(4)
C3 C4 C5 Fe1 59.1(3)
C2 C1 C5 C4 -0.3(5)
P1 C1 C5 C4 173.3(3)
Fe1 C1 C5 C4 58.7(3)
C2 C1 C5 C23 177.5(4)
P1 C1 C5 C23 -9.0(6)
Fe1 C1 C5 C23 -123.6(4)
C2 C1 C5 Fe1 -59.0(3)
P1 C1 C5 Fe1 114.6(3)
C10 C6 C7 C8 0.4(7)
Fe1 C6 C7 C8 59.7(4)
C10 C6 C7 Fe1 -59.4(4)
C6 C7 C8 C9 -0.5(6)
Fe1 C7 C8 C9 59.6(4)
C6 C7 C8 Fe1 -60.1(4)
C7 C8 C9 C10 0.5(7)
Fe1 C8 C9 C10 60.2(4)
C7 C8 C9 Fe1 -59.8(4)
C8 C9 C10 C6 -0.3(7)
Fe1 C9 C10 C6 60.0(4)
C8 C9 C10 Fe1 -60.2(4)
C7 C6 C10 C9 -0.1(7)
Fe1 C6 C10 C9 -59.4(4)
C7 C6 C10 Fe1 59.4(4)
C16 C11 C12 C13 2.3(7)
P1 C11 C12 C13 -173.0(4)
C11 C12 C13 C14 -0.8(7)
C12 C13 C14 C15 -0.6(8)
C13 C14 C15 C16 0.6(8)
C12 C11 C16 C15 -2.3(7)
P1 C11 C16 C15 172.8(4)
C14 C15 C16 C11 0.9(8)
C22 C17 C18 C19 -3.6(8)
P1 C17 C18 C19 176.5(4)
C17 C18 C19 C20 2.7(9)
C18 C19 C20 C21 1.0(9)
C19 C20 C21 C22 -3.7(9)
C20 C21 C22 C17 2.7(8)
C18 C17 C22 C21 0.9(8)
P1 C17 C22 C21 -179.2(4)
C4 C5 C23 C24 -57.7(6)
C1 C5 C23 C24 125.0(5)
Fe1 C5 C23 C24 33.1(6)
C4 C5 C23 P2 75.4(5)
C1 C5 C23 P2 -101.9(5)
Fe1 C5 C23 P2 166.2(3)
C2 C1 P1 C11 -93.1(4)
C5 C1 P1 C11 94.5(4)
Fe1 C1 P1 C11 -178.8(2)
C2 C1 P1 C17 16.7(5)
C5 C1 P1 C17 -155.7(4)
Fe1 C1 P1 C17 -69.0(3)
C2 C1 P1 Au1 138.8(4)
C5 C1 P1 Au1 -33.6(4)
Fe1 C1 P1 Au1 53.1(2)
C16 C11 P1 C1 26.7(4)
C12 C11 P1 C1 -158.2(3)
C16 C11 P1 C17 -85.5(4)
C12 C11 P1 C17 89.7(4)
C16 C11 P1 Au1 153.2(3)
C12 C11 P1 Au1 -31.6(4)
C18 C17 P1 C1 -58.4(5)
C22 C17 P1 C1 121.7(4)
C18 C17 P1 C11 55.6(5)
C22 C17 P1 C11 -124.3(4)
C18 C17 P1 Au1 179.1(4)
C22 C17 P1 Au1 -0.7(5)
C28 C25 P2 C29 46.5(4)
C27 C25 P2 C29 -76.1(3)
C26 C25 P2 C29 164.9(3)
C28 C25 P2 C23 166.7(3)
C27 C25 P2 C23 44.1(3)
C26 C25 P2 C23 -74.9(3)
C28 C25 P2 Au2 -74.7(3)
C27 C25 P2 Au2 162.8(3)
C26 C25 P2 Au2 43.8(3)
C30 C29 P2 C25 41.9(4)
C32 C29 P2 C25 164.6(3)
C31 C29 P2 C25 -80.3(4)
C30 C29 P2 C23 -72.5(4)
C32 C29 P2 C23 50.2(4)
C31 C29 P2 C23 165.3(3)
C30 C29 P2 Au2 163.1(3)
C32 C29 P2 Au2 -74.1(3)
C31 C29 P2 Au2 41.0(4)
C5 C23 P2 C25 140.9(3)
C24 C23 P2 C25 -87.2(4)
C5 C23 P2 C29 -99.5(4)
C24 C23 P2 C29 32.4(4)
C5 C23 P2 Au2 23.7(4)
C24 C23 P2 Au2 155.5(3)
